data_7103214
loop_
_publ_author_name
'Meng, Xia'
'Tang, Guang-Rong'
'Jin, Guo-Xin'

_publ_section_title
;
 Vinyl and ring-opening metathesis polymerization of norbornene with
 novel half-sandwich iridium(III) complexes bearing hydroxyindanimine
 ligands.
;
_journal_issue 27
_journal_name_full 'Chemical communications (Cambridge, England)'
_journal_page_first 3178
_journal_page_last 3180
_journal_paper_doi 10.1039/b803382j
_journal_year 2008
_chemical_formula_sum 'C32.5 H42.5 Cl Ir N O'
_chemical_formula_weight 690.83
_chemical_name_systematic
;
?
;
_space_group_IT_number 14
_symmetry_cell_setting monoclinic
_symmetry_space_group_name_Hall '-P 2ybc'
_symmetry_space_group_name_H-M 'P 1 21/c 1'
_atom_sites_solution_hydrogens geom
_atom_sites_solution_primary direct
_atom_sites_solution_secondary difmap
_audit_creation_method SHELXL-97
_cell_angle_alpha 90.00
_cell_angle_beta 103.526(8)
_cell_angle_gamma 90.00
_cell_formula_units_Z 8
_cell_length_a 18.612(12)
_cell_length_b 23.534(14)
_cell_length_c 14.195(9)
_cell_measurement_reflns_used 1012
_cell_measurement_temperature 293(2)
_cell_measurement_theta_max 27.009
_cell_measurement_theta_min 2.830
_cell_volume 6045(6)
_computing_cell_refinement 'Bruker SMART'
_computing_data_collection 'Bruker SMART'
_computing_data_reduction 'Bruker SHELXTL'
_computing_molecular_graphics 'Bruker SHELXTL'
_computing_publication_material 'Bruker SHELXTL'
_computing_structure_refinement 'SHELXL-97 (Sheldrick, 1997)'
_computing_structure_solution 'SHELXS-97 (Sheldrick, 1990)'
_diffrn_ambient_temperature 293(2)
_diffrn_measured_fraction_theta_full 0.995
_diffrn_measured_fraction_theta_max 0.995
_diffrn_measurement_device_type 'CCD area detector'
_diffrn_measurement_method 'phi and omega scans'
_diffrn_radiation_monochromator graphite
_diffrn_radiation_source 'fine-focus sealed tube'
_diffrn_radiation_type MoK\a
_diffrn_radiation_wavelength 0.71073
_diffrn_reflns_av_R_equivalents 0.0281
_diffrn_reflns_av_sigmaI/netI 0.0413
_diffrn_reflns_limit_h_max 22
_diffrn_reflns_limit_h_min -23
_diffrn_reflns_limit_k_max 21
_diffrn_reflns_limit_k_min -30
_diffrn_reflns_limit_l_max 17
_diffrn_reflns_limit_l_min -18
_diffrn_reflns_number 29594
_diffrn_reflns_theta_full 27.01
_diffrn_reflns_theta_max 27.01
_diffrn_reflns_theta_min 1.42
_diffrn_standards_decay_% 5.70
_exptl_absorpt_coefficient_mu 4.530
_exptl_absorpt_correction_T_max 0.5498
_exptl_absorpt_correction_T_min 0.4644
_exptl_absorpt_correction_type multi-scan
_exptl_absorpt_process_details sadabs
_exptl_crystal_colour purple
_exptl_crystal_density_diffrn 1.518
_exptl_crystal_density_method 'not measured'
_exptl_crystal_description prism
_exptl_crystal_F_000 2772
_exptl_crystal_size_max 0.20
_exptl_crystal_size_mid 0.15
_exptl_crystal_size_min 0.15
_refine_diff_density_max 1.386
_refine_diff_density_min -0.650
_refine_diff_density_rms 0.114
_refine_ls_extinction_method none
_refine_ls_goodness_of_fit_ref 1.033
_refine_ls_hydrogen_treatment constr
_refine_ls_matrix_type full
_refine_ls_number_parameters 677
_refine_ls_number_reflns 13144
_refine_ls_number_restraints 83
_refine_ls_restrained_S_all 1.074
_refine_ls_R_factor_all 0.0531
_refine_ls_R_factor_gt 0.0358
_refine_ls_shift/su_max 0.003
_refine_ls_shift/su_mean 0.000
_refine_ls_structure_factor_coef Fsqd
_refine_ls_weighting_details 'calc w=1/[\s^2^(Fo^2^)+(0.0437P)^2^+9.4472P] where P=(Fo^2^+2Fc^2^)/3'
_refine_ls_weighting_scheme calc
_refine_ls_wR_factor_gt 0.0854
_refine_ls_wR_factor_ref 0.0943
_reflns_number_gt 10339
_reflns_number_total 13144
_reflns_threshold_expression >2sigma(I)
_cod_data_source_file b803382j.txt
_cod_data_source_block f71127d
_cod_depositor_comments
;
The following automatic conversions were performed:
'_symmetry_cell_setting' value 'Monoclinic' changed to 'monoclinic'
according to '/home/saulius/struct/CIF-dictionaries/cif_core.dic'
dictionary named 'cif_core.dic' version 2.4.1 from 2010-06-29.

Automatic conversion script
Id: cif_fix_enum 1527 2010-12-29 10:47:43Z saulius 
;
_cod_original_sg_symbol_H-M P2(1)/c
_cod_original_formula_sum 'C32.50 H42.50 Cl Ir N O'
_cod_database_code 7103214

loop_
_symmetry_equiv_pos_as_xyz
'x, y, z'
'-x, y+1/2, -z+1/2'
'-x, -y, -z'
'x, -y-1/2, z-1/2'

loop_
_atom_site_label
_atom_site_type_symbol
_atom_site_fract_x
_atom_site_fract_y
_atom_site_fract_z
_atom_site_U_iso_or_equiv
_atom_site_adp_type
_atom_site_occupancy
_atom_site_symmetry_multiplicity
_atom_site_calc_flag
_atom_site_refinement_flags
_atom_site_disorder_assembly
_atom_site_disorder_group
Ir1 Ir 0.282641(11) 0.349354(8) 1.042889(15) 0.03736(6) Uani 1 1 d . . .
Cl1 Cl 0.26124(11) 0.26453(7) 0.94385(13) 0.0655(4) Uani 1 1 d . . .
N1 N 0.1805(2) 0.37445(18) 0.9549(3) 0.0377(9) Uani 1 1 d . . .
O1 O 0.33341(19) 0.38263(16) 0.9390(3) 0.0435(8) Uani 1 1 d . . .
C1 C 0.3028(3) 0.3907(2) 0.8469(4) 0.0368(11) Uani 1 1 d . . .
C2 C 0.3472(3) 0.4038(2) 0.7796(4) 0.0424(12) Uani 1 1 d . . .
C3 C 0.3116(3) 0.4114(3) 0.6836(4) 0.0519(14) Uani 1 1 d . . .
H3 H 0.3409 0.4195 0.6405 0.062 Uiso 1 1 calc R . .
C4 C 0.2353(4) 0.4081(3) 0.6456(4) 0.0565(15) Uani 1 1 d . . .
C5 C 0.1929(3) 0.3975(2) 0.7107(4) 0.0448(12) Uani 1 1 d . . .
C6 C 0.2266(3) 0.3897(2) 0.8098(4) 0.0399(12) Uani 1 1 d . . .
C7 C 0.1704(3) 0.3851(2) 0.8637(4) 0.0381(11) Uani 1 1 d . . .
C8 C 0.0959(3) 0.3972(3) 0.7946(4) 0.0504(14) Uani 1 1 d . . .
H8A H 0.0791 0.4352 0.8046 0.061 Uiso 1 1 calc R . .
H8B H 0.0590 0.3701 0.8042 0.061 Uiso 1 1 calc R . .
C9 C 0.1100(3) 0.3912(3) 0.6925(4) 0.0499(14) Uani 1 1 d . . .
H9 H 0.0853 0.4219 0.6505 0.060 Uiso 1 1 calc R . .
C10 C 0.4318(3) 0.4092(3) 0.8151(5) 0.0514(14) Uani 1 1 d . . .
C11 C 0.4637(4) 0.3541(3) 0.8616(6) 0.077(2) Uani 1 1 d . . .
H11A H 0.4410 0.3448 0.9138 0.116 Uiso 1 1 calc R . .
H11B H 0.5161 0.3583 0.8864 0.116 Uiso 1 1 calc R . .
H11C H 0.4544 0.3242 0.8142 0.116 Uiso 1 1 calc R . .
C12 C 0.4510(3) 0.4573(3) 0.8884(5) 0.0612(17) Uani 1 1 d . . .
H12A H 0.4306 0.4923 0.8589 0.092 Uiso 1 1 calc R . .
H12B H 0.5037 0.4608 0.9093 0.092 Uiso 1 1 calc R . .
H12C H 0.4307 0.4493 0.9433 0.092 Uiso 1 1 calc R . .
C13 C 0.4688(4) 0.4217(4) 0.7314(6) 0.090(3) Uani 1 1 d . . .
H13A H 0.4569 0.3921 0.6838 0.135 Uiso 1 1 calc R . .
H13B H 0.5215 0.4234 0.7559 0.135 Uiso 1 1 calc R . .
H13C H 0.4514 0.4575 0.7023 0.135 Uiso 1 1 calc R . .
C14 C 0.2036(5) 0.4144(4) 0.5381(5) 0.084(2) Uani 1 1 d . . .
H14A H 0.2070 0.3788 0.5065 0.126 Uiso 1 1 calc R . .
H14B H 0.2309 0.4428 0.5126 0.126 Uiso 1 1 calc R . .
H14C H 0.1527 0.4257 0.5268 0.126 Uiso 1 1 calc R . .
C15 C 0.0848(4) 0.3338(3) 0.6480(6) 0.072(2) Uani 1 1 d . . .
H15A H 0.1017 0.3290 0.5895 0.108 Uiso 1 1 calc R . .
H15B H 0.0319 0.3318 0.6333 0.108 Uiso 1 1 calc R . .
H15C H 0.1051 0.3042 0.6930 0.108 Uiso 1 1 calc R . .
C16 C 0.1156(3) 0.3734(2) 0.9937(4) 0.0416(12) Uani 1 1 d . . .
C17 C 0.0858(3) 0.3206(3) 1.0105(4) 0.0521(14) Uani 1 1 d . . .
H17 H 0.1083 0.2869 0.9984 0.063 Uiso 1 1 calc R . .
C18 C 0.0227(4) 0.3196(3) 1.0450(5) 0.0623(18) Uani 1 1 d . . .
H18 H 0.0017 0.2849 1.0550 0.075 Uiso 1 1 calc R . .
C19 C -0.0100(4) 0.3695(4) 1.0651(5) 0.068(2) Uani 1 1 d . . .
H19 H -0.0525 0.3683 1.0890 0.082 Uiso 1 1 calc R . .
C20 C 0.0201(4) 0.4201(3) 1.0499(5) 0.0636(18) Uani 1 1 d . . .
H20 H -0.0019 0.4536 1.0637 0.076 Uiso 1 1 calc R . .
C21 C 0.0833(3) 0.4226(3) 1.0141(4) 0.0525(14) Uani 1 1 d . . .
H21 H 0.1035 0.4575 1.0039 0.063 Uiso 1 1 calc R . .
C22 C 0.3054(4) 0.3019(3) 1.1752(5) 0.0621(18) Uani 1 1 d . . .
C23 C 0.3714(4) 0.3217(4) 1.1554(5) 0.075(2) Uani 1 1 d . . .
C24 C 0.3704(4) 0.3802(4) 1.1553(5) 0.080(3) Uani 1 1 d . . .
C25 C 0.3029(5) 0.3983(3) 1.1737(5) 0.072(2) Uani 1 1 d . . .
C26 C 0.2646(4) 0.3488(3) 1.1891(4) 0.0633(18) Uani 1 1 d . . .
C27 C 0.2871(7) 0.2409(4) 1.1889(7) 0.123(4) Uani 1 1 d U . .
H27A H 0.3092 0.2295 1.2541 0.185 Uiso 1 1 calc R . .
H27B H 0.3059 0.2176 1.1445 0.185 Uiso 1 1 calc R . .
H27C H 0.2345 0.2365 1.1767 0.185 Uiso 1 1 calc R . .
C28 C 0.4350(6) 0.2840(5) 1.1405(8) 0.139(4) Uani 1 1 d U . .
H28A H 0.4160 0.2475 1.1163 0.208 Uiso 1 1 calc R . .
H28B H 0.4704 0.2792 1.2011 0.208 Uiso 1 1 calc R . .
H28C H 0.4586 0.3016 1.0946 0.208 Uiso 1 1 calc R . .
C29 C 0.4313(6) 0.4194(5) 1.1402(8) 0.141(4) Uani 1 1 d U . .
H29A H 0.4117 0.4569 1.1253 0.211 Uiso 1 1 calc R . .
H29B H 0.4507 0.4055 1.0876 0.211 Uiso 1 1 calc R . .
H29C H 0.4701 0.4206 1.1982 0.211 Uiso 1 1 calc R . .
C30 C 0.2790(7) 0.4581(4) 1.1881(8) 0.133(4) Uani 1 1 d U . .
H30A H 0.2843 0.4651 1.2560 0.199 Uiso 1 1 calc R . .
H30B H 0.2283 0.4630 1.1547 0.199 Uiso 1 1 calc R . .
H30C H 0.3093 0.4843 1.1628 0.199 Uiso 1 1 calc R . .
C31 C 0.1961(5) 0.3465(5) 1.2262(7) 0.107(3) Uani 1 1 d U . .
H31A H 0.1667 0.3146 1.1981 0.161 Uiso 1 1 calc R . .
H31B H 0.1684 0.3809 1.2090 0.161 Uiso 1 1 calc R . .
H31C H 0.2092 0.3426 1.2954 0.161 Uiso 1 1 calc R . .
Ir2 Ir 0.248299(11) 0.795437(8) 0.935326(15) 0.03588(6) Uani 1 1 d . . .
Cl2 Cl 0.15456(10) 0.76541(8) 1.01652(13) 0.0670(4) Uani 1 1 d . . .
N2 N 0.1591(2) 0.80231(17) 0.8153(3) 0.0378(9) Uani 1 1 d . . .
O2 O 0.2550(2) 0.71059(14) 0.9035(3) 0.0443(9) Uani 1 1 d . . .
C32 C 0.2043(3) 0.6788(2) 0.8489(4) 0.0404(12) Uani 1 1 d . . .
C33 C 0.2109(3) 0.6178(2) 0.8514(4) 0.0480(13) Uani 1 1 d . . .
C34 C 0.1593(4) 0.5874(2) 0.7840(5) 0.0570(16) Uani 1 1 d . . .
H34 H 0.1650 0.5482 0.7839 0.068 Uiso 1 1 calc R . .
C35 C 0.1000(4) 0.6098(3) 0.7168(5) 0.0568(16) Uani 1 1 d . . .
C36 C 0.0905(3) 0.6678(2) 0.7190(4) 0.0457(13) Uani 1 1 d . . .
C37 C 0.1423(3) 0.7017(2) 0.7840(4) 0.0398(12) Uani 1 1 d . . .
C38 C 0.1239(3) 0.7602(2) 0.7676(4) 0.0386(11) Uani 1 1 d . . .
C39 C 0.0551(3) 0.7647(3) 0.6855(4) 0.0495(14) Uani 1 1 d . . .
H39A H 0.0664 0.7840 0.6304 0.059 Uiso 1 1 calc R . .
H39B H 0.0169 0.7859 0.7064 0.059 Uiso 1 1 calc R . .
C40 C 0.0292(3) 0.7043(3) 0.6582(5) 0.0519(14) Uani 1 1 d . . .
H40 H 0.0273 0.6981 0.5894 0.062 Uiso 1 1 calc R . .
C41 C 0.2745(4) 0.5892(2) 0.9238(5) 0.0575(16) Uani 1 1 d . . .
C42 C 0.2673(5) 0.5232(3) 0.9205(6) 0.084(2) Uani 1 1 d . . .
H42A H 0.2719 0.5097 0.8584 0.127 Uiso 1 1 calc R . .
H42B H 0.2200 0.5125 0.9307 0.127 Uiso 1 1 calc R . .
H42C H 0.3057 0.5069 0.9703 0.127 Uiso 1 1 calc R . .
C43 C 0.3480(4) 0.6042(3) 0.9008(6) 0.0689(19) Uani 1 1 d . . .
H43A H 0.3495 0.5890 0.8386 0.103 Uiso 1 1 calc R . .
H43B H 0.3876 0.5883 0.9494 0.103 Uiso 1 1 calc R . .
H43C H 0.3533 0.6448 0.9000 0.103 Uiso 1 1 calc R . .
C44 C 0.2730(5) 0.6071(3) 1.0278(5) 0.083(2) Uani 1 1 d . . .
H44A H 0.3149 0.5912 1.0726 0.124 Uiso 1 1 calc R . .
H44B H 0.2283 0.5936 1.0428 0.124 Uiso 1 1 calc R . .
H44C H 0.2748 0.6478 1.0326 0.124 Uiso 1 1 calc R . .
C45 C 0.0500(5) 0.5719(3) 0.6434(7) 0.090(3) Uani 1 1 d . . .
H45A H 0.0086 0.5602 0.6682 0.135 Uiso 1 1 calc R . .
H45B H 0.0770 0.5390 0.6313 0.135 Uiso 1 1 calc R . .
H45C H 0.0326 0.5925 0.5840 0.135 Uiso 1 1 calc R . .
C46 C -0.0464(4) 0.6923(4) 0.6768(6) 0.080(2) Uani 1 1 d . . .
H46A H -0.0598 0.6535 0.6602 0.120 Uiso 1 1 calc R . .
H46B H -0.0822 0.7172 0.6378 0.120 Uiso 1 1 calc R . .
H46C H -0.0450 0.6985 0.7440 0.120 Uiso 1 1 calc R . .
C47 C 0.1311(3) 0.8591(2) 0.7893(4) 0.0447(13) Uani 1 1 d . . .
C48 C 0.1037(3) 0.8894(2) 0.8562(5) 0.0534(15) Uani 1 1 d . . .
H48 H 0.1004 0.8729 0.9145 0.064 Uiso 1 1 calc R . .
C49 C 0.0807(4) 0.9458(3) 0.8344(6) 0.071(2) Uani 1 1 d . . .
H49 H 0.0625 0.9671 0.8788 0.085 Uiso 1 1 calc R . .
C50 C 0.0851(4) 0.9691(3) 0.7487(7) 0.078(2) Uani 1 1 d . . .
H50 H 0.0702 1.0066 0.7351 0.094 Uiso 1 1 calc R . .
C51 C 0.1107(4) 0.9390(3) 0.6833(6) 0.072(2) Uani 1 1 d . . .
H51 H 0.1126 0.9557 0.6245 0.087 Uiso 1 1 calc R . .
C52 C 0.1345(3) 0.8827(3) 0.7018(5) 0.0579(16) Uani 1 1 d . . .
H52 H 0.1521 0.8619 0.6562 0.070 Uiso 1 1 calc R . .
C53 C 0.3615(4) 0.7969(3) 1.0109(7) 0.077(2) Uani 1 1 d . . .
C54 C 0.3519(4) 0.8254(4) 0.9209(6) 0.080(3) Uani 1 1 d . . .
C55 C 0.3066(4) 0.8736(3) 0.9290(6) 0.075(2) Uani 1 1 d . . .
C56 C 0.2876(4) 0.8704(3) 1.0174(6) 0.070(2) Uani 1 1 d . . .
C57 C 0.3226(5) 0.8246(4) 1.0667(6) 0.082(2) Uani 1 1 d . . .
C58 C 0.4087(6) 0.7450(4) 1.0396(10) 0.136(4) Uani 1 1 d U . .
H58A H 0.4512 0.7548 1.0898 0.204 Uiso 1 1 calc R . .
H58B H 0.4245 0.7308 0.9844 0.204 Uiso 1 1 calc R . .
H58C H 0.3806 0.7163 1.0631 0.204 Uiso 1 1 calc R . .
C59 C 0.3904(7) 0.8116(6) 0.8422(10) 0.155(5) Uani 1 1 d U . .
H59A H 0.4399 0.8261 0.8592 0.232 Uiso 1 1 calc R . .
H59B H 0.3642 0.8287 0.7826 0.232 Uiso 1 1 calc R . .
H59C H 0.3917 0.7711 0.8342 0.232 Uiso 1 1 calc R . .
C60 C 0.2892(6) 0.9213(4) 0.8555(8) 0.143(4) Uani 1 1 d U . .
H60A H 0.2387 0.9328 0.8479 0.215 Uiso 1 1 calc R . .
H60B H 0.2967 0.9083 0.7944 0.215 Uiso 1 1 calc R . .
H60C H 0.3212 0.9530 0.8777 0.215 Uiso 1 1 calc R . .
C61 C 0.2433(6) 0.9144(5) 1.0602(9) 0.140(4) Uani 1 1 d U . .
H61A H 0.1914 0.9082 1.0344 0.210 Uiso 1 1 calc R . .
H61B H 0.2563 0.9519 1.0435 0.210 Uiso 1 1 calc R . .
H61C H 0.2545 0.9105 1.1294 0.210 Uiso 1 1 calc R . .
C62 C 0.3197(8) 0.8050(6) 1.1685(9) 0.166(5) Uani 1 1 d U . .
H62A H 0.3581 0.8236 1.2154 0.249 Uiso 1 1 calc R . .
H62B H 0.3266 0.7646 1.1734 0.249 Uiso 1 1 calc R . .
H62C H 0.2725 0.8147 1.1805 0.249 Uiso 1 1 calc R . .
C63 C 0.4508(10) 0.3844(6) 0.4297(14) 0.250(9) Uani 1 1 d DU . .
H63A H 0.4677 0.3799 0.3713 0.375 Uiso 1 1 calc R . .
H63B H 0.4051 0.3643 0.4237 0.375 Uiso 1 1 calc R . .
H63C H 0.4871 0.3693 0.4834 0.375 Uiso 1 1 calc R . .
C64 C 0.4390(10) 0.4465(7) 0.4468(17) 0.278(11) Uani 1 1 d DU . .
H64A H 0.4167 0.4651 0.3860 0.334 Uiso 1 1 calc R . .
H64B H 0.4064 0.4510 0.4905 0.334 Uiso 1 1 calc R . .
C65 C 0.5062(9) 0.4700(4) 0.4863(14) 0.213(8) Uani 1 1 d DU . .
H65A H 0.5370 0.4693 0.4397 0.256 Uiso 1 1 calc R . .
H65B H 0.5310 0.4487 0.5430 0.256 Uiso 1 1 calc R . .

loop_
_atom_site_aniso_label
_atom_site_aniso_U_11
_atom_site_aniso_U_22
_atom_site_aniso_U_33
_atom_site_aniso_U_23
_atom_site_aniso_U_13
_atom_site_aniso_U_12
Ir1 0.03718(11) 0.03608(11) 0.03811(12) 0.00272(8) 0.00733(8) -0.00141(8)
Cl1 0.0890(12) 0.0415(8) 0.0644(10) -0.0091(7) 0.0148(9) 0.0004(8)
N1 0.035(2) 0.038(2) 0.040(2) 0.0039(18) 0.0076(18) -0.0037(18)
O1 0.0353(19) 0.054(2) 0.041(2) 0.0063(17) 0.0086(16) -0.0061(16)
C1 0.042(3) 0.030(2) 0.040(3) -0.001(2) 0.012(2) -0.002(2)
C2 0.043(3) 0.041(3) 0.046(3) -0.006(2) 0.017(2) -0.001(2)
C3 0.056(4) 0.059(4) 0.046(3) 0.000(3) 0.023(3) -0.007(3)
C4 0.064(4) 0.061(4) 0.044(3) 0.003(3) 0.013(3) -0.011(3)
C5 0.044(3) 0.044(3) 0.045(3) -0.002(2) 0.007(2) -0.002(2)
C6 0.040(3) 0.035(3) 0.044(3) -0.001(2) 0.009(2) -0.004(2)
C7 0.032(3) 0.037(3) 0.043(3) -0.001(2) 0.006(2) -0.002(2)
C8 0.040(3) 0.066(4) 0.043(3) 0.002(3) 0.004(2) -0.005(3)
C9 0.045(3) 0.056(4) 0.045(3) 0.005(3) 0.003(3) 0.003(3)
C10 0.043(3) 0.060(4) 0.055(4) -0.002(3) 0.021(3) 0.003(3)
C11 0.059(4) 0.069(5) 0.100(6) -0.010(4) 0.012(4) 0.013(3)
C12 0.050(4) 0.064(4) 0.071(5) -0.012(3) 0.018(3) -0.016(3)
C13 0.054(4) 0.147(8) 0.081(6) 0.006(5) 0.038(4) 0.001(5)
C14 0.086(5) 0.117(7) 0.049(4) 0.021(4) 0.017(4) -0.015(5)
C15 0.057(4) 0.080(5) 0.076(5) -0.018(4) 0.008(4) -0.010(4)
C16 0.033(3) 0.055(3) 0.035(3) -0.001(2) 0.005(2) -0.006(2)
C17 0.052(3) 0.058(4) 0.047(3) 0.000(3) 0.012(3) -0.014(3)
C18 0.057(4) 0.086(5) 0.044(4) 0.007(3) 0.012(3) -0.023(4)
C19 0.041(3) 0.118(6) 0.048(4) 0.005(4) 0.014(3) -0.006(4)
C20 0.050(4) 0.086(5) 0.055(4) 0.001(3) 0.012(3) 0.016(3)
C21 0.054(4) 0.055(4) 0.049(4) -0.001(3) 0.014(3) 0.001(3)
C22 0.090(5) 0.052(4) 0.041(3) 0.013(3) 0.008(3) -0.008(3)
C23 0.057(4) 0.118(7) 0.045(4) 0.017(4) 0.003(3) 0.034(4)
C24 0.072(5) 0.122(7) 0.037(4) 0.018(4) -0.006(3) -0.050(5)
C25 0.114(6) 0.049(4) 0.037(3) -0.005(3) -0.016(4) 0.013(4)
C26 0.048(4) 0.103(6) 0.036(3) 0.001(3) 0.004(3) 0.001(4)
C27 0.178(8) 0.080(5) 0.103(6) 0.030(5) 0.016(6) -0.033(5)
C28 0.113(7) 0.188(8) 0.116(7) 0.022(6) 0.027(6) 0.071(6)
C29 0.128(7) 0.185(8) 0.103(7) 0.014(6) 0.015(5) -0.092(6)
C30 0.195(9) 0.090(6) 0.098(6) -0.016(5) 0.002(6) 0.026(6)
C31 0.079(5) 0.180(8) 0.070(5) -0.003(5) 0.031(4) 0.011(5)
Ir2 0.03657(11) 0.03441(11) 0.03757(12) 0.00250(8) 0.01050(8) 0.00228(8)
Cl2 0.0699(10) 0.0798(11) 0.0628(10) 0.0002(8) 0.0384(9) -0.0136(9)
N2 0.038(2) 0.037(2) 0.039(2) 0.0038(18) 0.0091(19) 0.0040(18)
O2 0.045(2) 0.0313(18) 0.053(2) 0.0040(16) 0.0038(18) 0.0036(15)
C32 0.046(3) 0.036(3) 0.045(3) 0.000(2) 0.022(2) 0.001(2)
C33 0.056(3) 0.041(3) 0.053(4) 0.001(2) 0.025(3) 0.000(3)
C34 0.070(4) 0.035(3) 0.072(4) -0.004(3) 0.029(4) -0.005(3)
C35 0.058(4) 0.051(4) 0.064(4) -0.010(3) 0.021(3) -0.013(3)
C36 0.041(3) 0.053(3) 0.047(3) -0.003(3) 0.016(2) -0.011(2)
C37 0.040(3) 0.040(3) 0.044(3) 0.000(2) 0.018(2) 0.001(2)
C38 0.035(3) 0.044(3) 0.039(3) -0.001(2) 0.013(2) 0.001(2)
C39 0.040(3) 0.057(4) 0.050(3) -0.007(3) 0.006(3) 0.007(3)
C40 0.047(3) 0.059(4) 0.049(4) -0.003(3) 0.011(3) -0.008(3)
C41 0.078(4) 0.037(3) 0.059(4) 0.007(3) 0.020(3) 0.008(3)
C42 0.113(7) 0.041(4) 0.096(6) 0.009(4) 0.016(5) 0.022(4)
C43 0.065(4) 0.062(4) 0.077(5) 0.004(3) 0.010(4) 0.016(3)
C44 0.139(8) 0.048(4) 0.064(5) 0.013(3) 0.029(5) 0.021(4)
C45 0.093(6) 0.065(5) 0.109(7) -0.025(5) 0.014(5) -0.028(4)
C46 0.045(4) 0.110(6) 0.083(6) 0.028(5) 0.014(4) -0.010(4)
C47 0.036(3) 0.037(3) 0.058(4) 0.004(2) 0.004(2) 0.001(2)
C48 0.045(3) 0.044(3) 0.070(4) 0.002(3) 0.012(3) 0.008(3)
C49 0.055(4) 0.050(4) 0.100(6) -0.003(4) 0.004(4) 0.014(3)
C50 0.067(5) 0.040(4) 0.110(7) 0.012(4) -0.015(4) 0.010(3)
C51 0.072(5) 0.057(4) 0.075(5) 0.026(4) -0.007(4) -0.003(4)
C52 0.059(4) 0.052(4) 0.059(4) 0.012(3) 0.006(3) 0.000(3)
C53 0.046(4) 0.052(4) 0.112(7) -0.003(4) -0.022(4) 0.002(3)
C54 0.060(4) 0.113(6) 0.080(5) -0.054(5) 0.042(4) -0.045(4)
C55 0.062(4) 0.059(4) 0.086(6) 0.032(4) -0.021(4) -0.030(4)
C56 0.057(4) 0.055(4) 0.093(6) -0.027(4) 0.007(4) -0.003(3)
C57 0.075(5) 0.110(7) 0.051(4) -0.004(4) -0.007(4) -0.032(5)
C58 0.106(6) 0.084(6) 0.189(9) -0.004(6) -0.024(6) 0.014(5)
C59 0.124(7) 0.212(9) 0.151(8) -0.056(7) 0.079(7) -0.051(7)
C60 0.128(7) 0.117(7) 0.158(8) 0.071(6) -0.022(6) -0.059(6)
C61 0.116(7) 0.136(7) 0.162(8) -0.078(6) 0.020(6) 0.014(6)
C62 0.178(9) 0.191(9) 0.126(8) 0.004(7) 0.032(7) -0.052(7)
C63 0.267(13) 0.255(12) 0.215(12) 0.009(9) 0.030(9) 0.052(9)
C64 0.285(14) 0.288(14) 0.259(14) 0.018(10) 0.061(10) 0.010(10)
C65 0.209(11) 0.252(13) 0.183(10) 0.051(9) 0.053(8) -0.002(9)

loop_
_atom_type_symbol
_atom_type_description
_atom_type_scat_dispersion_real
_atom_type_scat_dispersion_imag
_atom_type_scat_source
C C 0.0033 0.0016 'International Tables Vol C Tables 4.2.6.8 and 6.1.1.4'
H H 0.0000 0.0000 'International Tables Vol C Tables 4.2.6.8 and 6.1.1.4'
N N 0.0061 0.0033 'International Tables Vol C Tables 4.2.6.8 and 6.1.1.4'
O O 0.0106 0.0060 'International Tables Vol C Tables 4.2.6.8 and 6.1.1.4'
Cl Cl 0.1484 0.1585 'International Tables Vol C Tables 4.2.6.8 and 6.1.1.4'
Ir Ir -1.4442 7.9887 'International Tables Vol C Tables 4.2.6.8 and 6.1.1.4'

loop_
_geom_angle_atom_site_label_1
_geom_angle_atom_site_label_2
_geom_angle_atom_site_label_3
_geom_angle
_geom_angle_site_symmetry_1
_geom_angle_site_symmetry_3
_geom_angle_publ_flag
O1 Ir1 N1 88.34(16) . . ?
O1 Ir1 C23 104.3(2) . . ?
N1 Ir1 C23 167.0(2) . . ?
O1 Ir1 C24 90.4(2) . . ?
N1 Ir1 C24 141.2(3) . . ?
C23 Ir1 C24 37.9(3) . . ?
O1 Ir1 C22 142.0(2) . . ?
N1 Ir1 C22 129.4(2) . . ?
C23 Ir1 C22 38.5(3) . . ?
C24 Ir1 C22 63.9(3) . . ?
O1 Ir1 C25 113.2(3) . . ?
N1 Ir1 C25 108.4(2) . . ?
C23 Ir1 C25 64.1(3) . . ?
C24 Ir1 C25 38.5(3) . . ?
C22 Ir1 C25 64.0(3) . . ?
O1 Ir1 C26 150.9(2) . . ?
N1 Ir1 C26 104.4(2) . . ?
C23 Ir1 C26 63.0(3) . . ?
C24 Ir1 C26 63.2(3) . . ?
C22 Ir1 C26 37.2(3) . . ?
C25 Ir1 C26 38.1(3) . . ?
O1 Ir1 Cl1 86.51(12) . . ?
N1 Ir1 Cl1 83.31(13) . . ?
C23 Ir1 Cl1 100.2(3) . . ?
C24 Ir1 Cl1 135.3(3) . . ?
C22 Ir1 Cl1 92.93(19) . . ?
C25 Ir1 Cl1 156.71(19) . . ?
C26 Ir1 Cl1 120.5(2) . . ?
C7 N1 C16 116.7(4) . . ?
C7 N1 Ir1 123.4(3) . . ?
C16 N1 Ir1 119.4(3) . . ?
C1 O1 Ir1 126.7(3) . . ?
O1 C1 C6 122.8(5) . . ?
O1 C1 C2 120.8(5) . . ?
C6 C1 C2 116.4(5) . . ?
C3 C2 C1 117.8(5) . . ?
C3 C2 C10 122.1(5) . . ?
C1 C2 C10 120.1(5) . . ?
C2 C3 C4 125.8(5) . . ?
C5 C4 C3 116.3(6) . . ?
C5 C4 C14 123.3(6) . . ?
C3 C4 C14 120.5(6) . . ?
C4 C5 C6 120.3(5) . . ?
C4 C5 C9 128.9(5) . . ?
C6 C5 C9 110.8(5) . . ?
C1 C6 C5 123.4(5) . . ?
C1 C6 C7 127.1(5) . . ?
C5 C6 C7 109.3(5) . . ?
N1 C7 C6 126.6(5) . . ?
N1 C7 C8 125.4(5) . . ?
C6 C7 C8 108.0(5) . . ?
C7 C8 C9 105.0(5) . . ?
C5 C9 C15 111.2(5) . . ?
C5 C9 C8 102.9(4) . . ?
C15 C9 C8 111.7(5) . . ?
C11 C10 C12 109.5(6) . . ?
C11 C10 C13 107.5(6) . . ?
C12 C10 C13 108.0(6) . . ?
C11 C10 C2 109.9(5) . . ?
C12 C10 C2 110.1(5) . . ?
C13 C10 C2 111.8(5) . . ?
C21 C16 C17 120.2(5) . . ?
C21 C16 N1 121.1(5) . . ?
C17 C16 N1 118.6(5) . . ?
C18 C17 C16 118.6(6) . . ?
C17 C18 C19 120.9(6) . . ?
C20 C19 C18 119.7(6) . . ?
C19 C20 C21 120.9(7) . . ?
C16 C21 C20 119.6(6) . . ?
C26 C22 C23 107.4(6) . . ?
C26 C22 C27 126.8(8) . . ?
C23 C22 C27 125.5(8) . . ?
C26 C22 Ir1 72.8(4) . . ?
C23 C22 Ir1 69.7(4) . . ?
C27 C22 Ir1 127.5(6) . . ?
C24 C23 C22 108.7(6) . . ?
C24 C23 C28 126.0(9) . . ?
C22 C23 C28 125.2(9) . . ?
C24 C23 Ir1 71.5(4) . . ?
C22 C23 Ir1 71.8(4) . . ?
C28 C23 Ir1 124.5(6) . . ?
C23 C24 C25 108.3(6) . . ?
C23 C24 C29 126.8(10) . . ?
C25 C24 C29 124.9(10) . . ?
C23 C24 Ir1 70.5(4) . . ?
C25 C24 Ir1 71.3(4) . . ?
C29 C24 Ir1 124.8(6) . . ?
C24 C25 C26 106.6(6) . . ?
C24 C25 C30 127.8(9) . . ?
C26 C25 C30 125.2(9) . . ?
C24 C25 Ir1 70.2(4) . . ?
C26 C25 Ir1 72.4(4) . . ?
C30 C25 Ir1 128.5(6) . . ?
C22 C26 C25 108.9(6) . . ?
C22 C26 C31 124.5(8) . . ?
C25 C26 C31 126.2(8) . . ?
C22 C26 Ir1 69.9(4) . . ?
C25 C26 Ir1 69.6(4) . . ?
C31 C26 Ir1 132.2(5) . . ?
O2 Ir2 N2 88.49(15) . . ?
O2 Ir2 C54 101.5(3) . . ?
N2 Ir2 C54 117.8(3) . . ?
O2 Ir2 C53 91.3(2) . . ?
N2 Ir2 C53 156.1(3) . . ?
C54 Ir2 C53 39.1(3) . . ?
O2 Ir2 C56 152.4(2) . . ?
N2 Ir2 C56 118.9(2) . . ?
C54 Ir2 C56 64.8(3) . . ?
C53 Ir2 C56 62.8(3) . . ?
O2 Ir2 C55 139.9(3) . . ?
N2 Ir2 C55 102.3(2) . . ?
C54 Ir2 C55 39.4(3) . . ?
C53 Ir2 C55 63.8(3) . . ?
C56 Ir2 C55 37.6(3) . . ?
O2 Ir2 C57 116.0(3) . . ?
N2 Ir2 C57 155.1(3) . . ?
C54 Ir2 C57 64.0(3) . . ?
C53 Ir2 C57 36.9(3) . . ?
C56 Ir2 C57 37.0(3) . . ?
C55 Ir2 C57 62.3(3) . . ?
O2 Ir2 Cl2 84.72(12) . . ?
N2 Ir2 Cl2 83.48(14) . . ?
C54 Ir2 Cl2 157.7(2) . . ?
C53 Ir2 Cl2 120.3(3) . . ?
C56 Ir2 Cl2 100.1(2) . . ?
C55 Ir2 Cl2 134.4(3) . . ?
C57 Ir2 Cl2 94.0(2) . . ?
C38 N2 C47 117.8(5) . . ?
C38 N2 Ir2 125.4(4) . . ?
C47 N2 Ir2 116.6(3) . . ?
C32 O2 Ir2 127.8(3) . . ?
O2 C32 C37 122.6(5) . . ?
O2 C32 C33 120.7(5) . . ?
C37 C32 C33 116.7(5) . . ?
C34 C33 C32 117.1(6) . . ?
C34 C33 C41 122.8(5) . . ?
C32 C33 C41 120.1(5) . . ?
C35 C34 C33 126.4(6) . . ?
C36 C35 C34 116.5(6) . . ?
C36 C35 C45 122.5(7) . . ?
C34 C35 C45 120.9(6) . . ?
C35 C36 C37 120.1(6) . . ?
C35 C36 C40 128.9(5) . . ?
C37 C36 C40 111.0(5) . . ?
C32 C37 C36 122.8(5) . . ?
C32 C37 C38 127.4(5) . . ?
C36 C37 C38 109.7(5) . . ?
N2 C38 C37 125.7(5) . . ?
N2 C38 C39 125.7(5) . . ?
C37 C38 C39 108.7(5) . . ?
C38 C39 C40 106.8(5) . . ?
C46 C40 C39 112.4(6) . . ?
C46 C40 C36 113.5(5) . . ?
C39 C40 C36 103.4(5) . . ?
C43 C41 C33 110.4(5) . . ?
C43 C41 C44 111.2(6) . . ?
C33 C41 C44 109.8(5) . . ?
C43 C41 C42 107.5(6) . . ?
C33 C41 C42 111.7(6) . . ?
C44 C41 C42 106.3(6) . . ?
C52 C47 C48 121.1(5) . . ?
C52 C47 N2 120.8(5) . . ?
C48 C47 N2 118.1(5) . . ?
C47 C48 C49 118.7(7) . . ?
C50 C49 C48 120.1(7) . . ?
C51 C50 C49 120.9(6) . . ?
C50 C51 C52 121.1(7) . . ?
C47 C52 C51 118.1(7) . . ?
C57 C53 C54 109.0(7) . . ?
C57 C53 C58 126.1(10) . . ?
C54 C53 C58 124.9(10) . . ?
C57 C53 Ir2 72.7(4) . . ?
C54 C53 Ir2 69.6(4) . . ?
C58 C53 Ir2 124.8(6) . . ?
C53 C54 C55 104.8(6) . . ?
C53 C54 C59 126.1(11) . . ?
C55 C54 C59 128.6(10) . . ?
C53 C54 Ir2 71.3(4) . . ?
C55 C54 Ir2 71.9(4) . . ?
C59 C54 Ir2 127.5(6) . . ?
C56 C55 C54 108.0(6) . . ?
C56 C55 C60 127.3(10) . . ?
C54 C55 C60 124.5(10) . . ?
C56 C55 Ir2 71.1(4) . . ?
C54 C55 Ir2 68.7(4) . . ?
C60 C55 Ir2 129.4(5) . . ?
C57 C56 C55 108.4(7) . . ?
C57 C56 C61 124.5(10) . . ?
C55 C56 C61 126.7(9) . . ?
C57 C56 Ir2 72.0(4) . . ?
C55 C56 Ir2 71.3(4) . . ?
C61 C56 Ir2 128.5(6) . . ?
C53 C57 C56 109.7(8) . . ?
C53 C57 C62 123.2(10) . . ?
C56 C57 C62 127.1(10) . . ?
C53 C57 Ir2 70.4(4) . . ?
C56 C57 Ir2 71.1(4) . . ?
C62 C57 Ir2 124.3(7) . . ?
C65 C64 C63 107.8(15) . . ?
C64 C65 C65 107.8(16) . 3_666 ?

loop_
_geom_bond_atom_site_label_1
_geom_bond_atom_site_label_2
_geom_bond_distance
_geom_bond_site_symmetry_2
_geom_bond_publ_flag
Ir1 O1 2.081(4) . ?
Ir1 N1 2.101(4) . ?
Ir1 C23 2.114(6) . ?
Ir1 C24 2.127(7) . ?
Ir1 C22 2.141(6) . ?
Ir1 C25 2.142(6) . ?
Ir1 C26 2.178(7) . ?
Ir1 Cl1 2.4204(19) . ?
N1 C7 1.289(7) . ?
N1 C16 1.440(6) . ?
O1 C1 1.312(6) . ?
C1 C6 1.393(7) . ?
C1 C2 1.436(7) . ?
C2 C3 1.380(8) . ?
C2 C10 1.541(8) . ?
C3 C4 1.397(9) . ?
C4 C5 1.371(8) . ?
C4 C14 1.509(9) . ?
C5 C6 1.411(8) . ?
C5 C9 1.511(8) . ?
C6 C7 1.438(7) . ?
C7 C8 1.525(7) . ?
C8 C9 1.539(8) . ?
C9 C15 1.520(9) . ?
C10 C11 1.513(9) . ?
C10 C12 1.523(8) . ?
C10 C13 1.535(9) . ?
C16 C21 1.365(8) . ?
C16 C17 1.404(8) . ?
C17 C18 1.376(9) . ?
C18 C19 1.382(10) . ?
C19 C20 1.354(10) . ?
C20 C21 1.388(9) . ?
C22 C26 1.380(10) . ?
C22 C23 1.402(11) . ?
C22 C27 1.498(10) . ?
C23 C24 1.378(12) . ?
C23 C28 1.534(12) . ?
C24 C25 1.407(12) . ?
C24 C29 1.515(11) . ?
C25 C26 1.409(10) . ?
C25 C30 1.505(11) . ?
C26 C31 1.490(10) . ?
Ir2 O2 2.057(4) . ?
Ir2 N2 2.089(4) . ?
Ir2 C54 2.107(6) . ?
Ir2 C53 2.129(7) . ?
Ir2 C56 2.147(7) . ?
Ir2 C55 2.149(6) . ?
Ir2 C57 2.158(7) . ?
Ir2 Cl2 2.4109(18) . ?
N2 C38 1.289(7) . ?
N2 C47 1.451(6) . ?
O2 C32 1.307(6) . ?
C32 C37 1.404(8) . ?
C32 C33 1.442(7) . ?
C33 C34 1.385(9) . ?
C33 C41 1.530(9) . ?
C34 C35 1.382(9) . ?
C35 C36 1.379(8) . ?
C35 C45 1.515(9) . ?
C36 C37 1.414(8) . ?
C36 C40 1.524(8) . ?
C37 C38 1.426(7) . ?
C38 C39 1.520(7) . ?
C39 C40 1.523(8) . ?
C40 C46 1.517(9) . ?
C41 C43 1.519(9) . ?
C41 C44 1.541(9) . ?
C41 C42 1.559(8) . ?
C47 C52 1.376(8) . ?
C47 C48 1.377(8) . ?
C48 C49 1.407(8) . ?
C49 C50 1.353(11) . ?
C50 C51 1.341(11) . ?
C51 C52 1.403(9) . ?
C53 C57 1.358(12) . ?
C53 C54 1.416(12) . ?
C53 C58 1.503(11) . ?
C54 C55 1.435(11) . ?
C54 C59 1.498(12) . ?
C55 C56 1.383(11) . ?
C55 C60 1.514(11) . ?
C56 C57 1.366(12) . ?
C56 C61 1.534(11) . ?
C57 C62 1.530(14) . ?
C63 C64 1.507(15) . ?
C64 C65 1.362(16) . ?
C65 C65 1.498(17) 3_666 ?
